data_7121093
loop_
_publ_author_name
'Schwamm, R. J.'
'Lein, M.'
'Coles, M. P.'
'Fitchett, C. M.'

_publ_section_title
;
 Catalytic oxidative coupling promoted by bismuth TEMPOxide complexes.
;
_journal_issue 8
_journal_name_full 'Chemical communications (Cambridge, England)'
_journal_page_first 916
_journal_page_last 919
_journal_paper_doi 10.1039/c7cc08402a
_journal_volume 54
_journal_year 2018
_chemical_formula_moiety 'C21 H48 Bi N3 O2 Si2'
_chemical_formula_sum 'C21 H48 Bi N3 O2 Si2'
_chemical_formula_weight 639.78
_space_group_IT_number 62
_space_group_name_Hall '-P 2ac 2n'
_space_group_name_H-M_alt 'P n m a'
_symmetry_cell_setting orthorhombic
_symmetry_Int_Tables_number 62
_symmetry_space_group_name_Hall '-P 2ac 2n'
_symmetry_space_group_name_H-M 'P n m a'
_atom_sites_solution_hydrogens geom
_audit_conform_dict_location ftp://ftp.iucr.org/pub/cif_core.dic
_audit_conform_dict_name cif_core.dic
_audit_conform_dict_version 2.4.3
_audit_creation_date 2015-08-26T13:25:18-00:00
_audit_creation_method 'WinGX routine CIF_UPDATE'
_audit_update_record
;
2017-10-30 deposited with the CCDC.
2018-01-03 downloaded from the CCDC.
;
_cell_angle_alpha 90
_cell_angle_beta 90
_cell_angle_gamma 90
_cell_formula_units_Z 4
_cell_length_a 11.8697(3)
_cell_length_b 17.1607(4)
_cell_length_c 13.7508(3)
_cell_measurement_reflns_used 4462
_cell_measurement_temperature 120.00(10)
_cell_measurement_theta_max 28.998
_cell_measurement_theta_min 4.163
_cell_measurement_wavelength 0.71073
_cell_volume 2800.93(11)
_computing_cell_refinement
;
        CrysAlisPro, Agilent Technologies,
        Version 1.171.37.35h (release 09-02-2015 CrysAlis171 .NET)
        (compiled Feb  9 2015,16:26:32)
;
_computing_data_collection
;
        CrysAlisPro, Agilent Technologies,
        Version 1.171.37.35h (release 09-02-2015 CrysAlis171 .NET)
        (compiled Feb  9 2015,16:26:32)
;
_computing_data_reduction
;
        CrysAlisPro, Agilent Technologies,
        Version 1.171.37.35h (release 09-02-2015 CrysAlis171 .NET)
        (compiled Feb  9 2015,16:26:32)
;
_computing_molecular_graphics 'Ortep for Windows (Farrugia, 2012)'
_computing_publication_material 'WinGX publication routines (Farrugia, 2012)'
_computing_structure_refinement 'SHELXL-2014/6 (Sheldrick, 2014)'
_diffrn_ambient_temperature 120.00(10)
_diffrn_detector 'CCD plate'
_diffrn_detector_area_resol_mean 8.0856
_diffrn_measured_fraction_theta_full 0.9954
_diffrn_measured_fraction_theta_max 0.8601
_diffrn_measurement_device 'four-circle diffractometer'
_diffrn_measurement_device_type 'SuperNova, Dual, Cu at zero, EosS2'
_diffrn_measurement_method '\w scans'
_diffrn_orient_matrix_UB_11 0.0192039
_diffrn_orient_matrix_UB_12 -0.0359155
_diffrn_orient_matrix_UB_13 -0.0194262
_diffrn_orient_matrix_UB_21 -0.0415251
_diffrn_orient_matrix_UB_22 0.0021995
_diffrn_orient_matrix_UB_23 -0.03697
_diffrn_orient_matrix_UB_31 0.0384177
_diffrn_orient_matrix_UB_32 0.0203718
_diffrn_orient_matrix_UB_33 -0.0302629
_diffrn_radiation_monochromator mirror
_diffrn_radiation_probe x-ray
_diffrn_radiation_type 'Mo K\a'
_diffrn_radiation_wavelength 0.71073
_diffrn_reflns_av_R_equivalents 0.0276
_diffrn_reflns_av_unetI/netI 0.0434
_diffrn_reflns_Laue_measured_fraction_full 0.997
_diffrn_reflns_Laue_measured_fraction_max 0.86
_diffrn_reflns_limit_h_max 16
_diffrn_reflns_limit_h_min -15
_diffrn_reflns_limit_k_max 23
_diffrn_reflns_limit_k_min -13
_diffrn_reflns_limit_l_max 18
_diffrn_reflns_limit_l_min -18
_diffrn_reflns_number 8659
_diffrn_reflns_point_group_measured_fraction_full 0.997
_diffrn_reflns_point_group_measured_fraction_max 0.86
_diffrn_reflns_theta_full 26.3154
_diffrn_reflns_theta_max 29.3437
_diffrn_reflns_theta_min 3.5618
_diffrn_source 'SuperNova (Mo) X-ray Source'
_exptl_absorpt_coefficient_mu 6.4
_exptl_absorpt_correction_T_max 0.313
_exptl_absorpt_correction_T_min 0.208
_exptl_absorpt_correction_type gaussian
_exptl_absorpt_process_details
;
        CrysAlisPro, Agilent Technologies,
        Version 1.171.37.35h (release 09-02-2015 CrysAlis171 .NET)
        (compiled Feb  9 2015,16:26:32)
Numerical absorption correction based on gaussian integration over
                        a multifaceted crystal model
        Empirical absorption correction using spherical harmonics,
 implemented in SCALE3 ABSPACK scaling algorithm.
;
_exptl_crystal_colour 'clear yellow'
_exptl_crystal_density_diffrn 1.517
_exptl_crystal_density_method 'not measured'
_exptl_crystal_description trapezoid
_exptl_crystal_F_000 1288
_exptl_crystal_size_max 0.4649
_exptl_crystal_size_mid 0.2892
_exptl_crystal_size_min 0.2219
_refine_diff_density_max 0.756
_refine_diff_density_min -1.196
_refine_diff_density_rms 0.112
_refine_ls_extinction_method none
_refine_ls_goodness_of_fit_ref 1.036
_refine_ls_hydrogen_treatment constr
_refine_ls_matrix_type full
_refine_ls_number_constraints 0
_refine_ls_number_parameters 139
_refine_ls_number_reflns 3412
_refine_ls_number_restraints 0
_refine_ls_restrained_S_all 1.036
_refine_ls_R_factor_all 0.0309
_refine_ls_R_factor_gt 0.0242
_refine_ls_shift/su_max 0.002
_refine_ls_shift/su_mean 0
_refine_ls_structure_factor_coef Fsqd
_refine_ls_weighting_details 'w=1/[\s^2^(Fo^2^)+(0.0186P)^2^+2.3105P] where P=(Fo^2^+2Fc^2^)/3'
_refine_ls_weighting_scheme calc
_refine_ls_wR_factor_gt 0.0498
_refine_ls_wR_factor_ref 0.0521
_reflns_number_gt 2979
_reflns_number_total 3412
_reflns_threshold_expression 'I > 2\s(I)'
_cod_data_source_file c7cc08402a2.cif
_cod_data_source_block compound-2b
_cod_depositor_comments 'Adding full bibliography for 7121092--7121093.cif.'
_cod_original_cell_volume 2800.94(11)
_cod_database_code 7121093

loop_
_symmetry_equiv_pos_as_xyz
'x, y, z'
'-x+1/2, -y, z+1/2'
'-x, y+1/2, -z'
'x+1/2, -y+1/2, -z+1/2'
'-x, -y, -z'
'x-1/2, y, -z-1/2'
'x, -y-1/2, z'
'-x-1/2, y-1/2, z-1/2'

loop_
_atom_site_label
_atom_site_type_symbol
_atom_site_fract_x
_atom_site_fract_y
_atom_site_fract_z
_atom_site_U_iso_or_equiv
_atom_site_adp_type
_atom_site_occupancy
_atom_site_calc_flag
_atom_site_disorder_assembly
_atom_site_disorder_group
Bi Bi 0.16552(2) 0.75 0.89155(2) 0.01358(5) Uani 1 d . .
Si Si 0.37863(7) 0.66061(5) 0.99484(6) 0.01840(18) Uani 1 d . .
O1 O 0.3666(2) 0.75 1.0361(2) 0.0168(6) Uani 1 d . .
O2 O 0.1268(2) 0.75 1.0414(2) 0.0159(6) Uani 1 d . .
N1 N 0.2863(2) 0.65578(15) 0.89937(18) 0.0190(6) Uani 1 d . .
N2 N 0.0050(3) 0.75 1.0470(2) 0.0153(7) Uani 1 d . .
C1 C 0.2801(3) 0.59634(19) 0.8202(2) 0.0262(8) Uani 1 d . .
C5 C 0.3426(3) 0.5933(2) 1.0959(2) 0.0315(9) Uani 1 d . .
H5A H 0.3491 0.5393 1.0734 0.047 Uiso 1 calc . .
H5B H 0.3946 0.6019 1.1503 0.047 Uiso 1 calc . .
H5C H 0.2652 0.6033 1.1174 0.047 Uiso 1 calc . .
C6 C 0.5304(3) 0.6449(2) 0.9634(3) 0.0403(10) Uani 1 d . .
H6A H 0.5406 0.5919 0.9384 0.061 Uiso 1 calc . .
H6B H 0.5533 0.6826 0.9136 0.061 Uiso 1 calc . .
H6C H 0.5768 0.652 1.0217 0.061 Uiso 1 calc . .
C7 C -0.0300(3) 0.67558(18) 1.0955(2) 0.0219(7) Uani 1 d . .
C8 C -0.1584(3) 0.6777(2) 1.1069(3) 0.0336(9) Uani 1 d . .
H8A H -0.1934 0.6758 1.0416 0.04 Uiso 1 calc . .
H8B H -0.183 0.6308 1.143 0.04 Uiso 1 calc . .
C9 C -0.2005(4) 0.75 1.1599(4) 0.0339(12) Uani 1 d . .
H9A H -0.1724 0.75 1.2277 0.041 Uiso 1 calc . .
H9B H -0.2839 0.75 1.1617 0.041 Uiso 1 calc . .
C10 C 0.0290(3) 0.6591(2) 1.1931(2) 0.0317(8) Uani 1 d . .
H10A H 0.1091 0.6724 1.1877 0.047 Uiso 1 calc . .
H10B H 0.0213 0.6037 1.2092 0.047 Uiso 1 calc . .
H10C H -0.0058 0.6907 1.2443 0.047 Uiso 1 calc . .
C11 C 0.0001(3) 0.60984(19) 1.0246(3) 0.0330(9) Uani 1 d . .
H11A H -0.0312 0.6217 0.9603 0.05 Uiso 1 calc . .
H11B H -0.0317 0.5606 1.0483 0.05 Uiso 1 calc . .
H11C H 0.0822 0.6052 1.0199 0.05 Uiso 1 calc . .
C2 C 0.3611(6) 0.5316(4) 0.8320(6) 0.0347(9) Uani 0.590(8) d A 1
H2A H 0.3526 0.4949 0.7779 0.052 Uiso 0.590(8) calc A 1
H2B H 0.438 0.5524 0.8324 0.052 Uiso 0.590(8) calc A 1
H2C H 0.3463 0.5046 0.8935 0.052 Uiso 0.590(8) calc A 1
C3 C 0.3062(7) 0.6392(4) 0.7190(5) 0.0347(9) Uani 0.590(8) d A 1
H3A H 0.2533 0.6824 0.7098 0.052 Uiso 0.590(8) calc A 1
H3B H 0.3834 0.6594 0.7198 0.052 Uiso 0.590(8) calc A 1
H3C H 0.298 0.6019 0.6654 0.052 Uiso 0.590(8) calc A 1
C4 C 0.1611(9) 0.5642(5) 0.8108(6) 0.0347(9) Uani 0.590(8) d A 1
H4A H 0.1078 0.6073 0.803 0.052 Uiso 0.590(8) calc A 1
H4B H 0.1568 0.5299 0.7538 0.052 Uiso 0.590(8) calc A 1
H4C H 0.1419 0.5345 0.8694 0.052 Uiso 0.590(8) calc A 1
C2A C 0.3237(9) 0.5148(6) 0.8678(8) 0.0347(9) Uani 0.410(8) d A 2
H2A1 H 0.2753 0.5009 0.9229 0.052 Uiso 0.410(8) calc A 2
H2A2 H 0.3206 0.4735 0.8188 0.052 Uiso 0.410(8) calc A 2
H2A3 H 0.4015 0.5211 0.8905 0.052 Uiso 0.410(8) calc A 2
C3A C 0.3514(9) 0.6179(6) 0.7380(8) 0.0347(9) Uani 0.410(8) d A 2
H3A1 H 0.3457 0.578 0.6873 0.052 Uiso 0.410(8) calc A 2
H3A2 H 0.3266 0.6682 0.7118 0.052 Uiso 0.410(8) calc A 2
H3A3 H 0.4298 0.6221 0.7597 0.052 Uiso 0.410(8) calc A 2
C4A C 0.1598(13) 0.5799(8) 0.7874(9) 0.0347(9) Uani 0.410(8) d A 2
H4A1 H 0.1138 0.5656 0.8438 0.052 Uiso 0.410(8) calc A 2
H4A2 H 0.1283 0.6266 0.7567 0.052 Uiso 0.410(8) calc A 2
H4A3 H 0.1599 0.5369 0.7405 0.052 Uiso 0.410(8) calc A 2

loop_
_atom_site_aniso_label
_atom_site_aniso_U_11
_atom_site_aniso_U_22
_atom_site_aniso_U_33
_atom_site_aniso_U_23
_atom_site_aniso_U_13
_atom_site_aniso_U_12
Bi 0.01354(8) 0.01559(8) 0.01161(8) 0 -0.00033(7) 0
Si 0.0187(4) 0.0146(4) 0.0219(4) -0.0002(3) -0.0035(4) 0.0028(4)
O1 0.0186(15) 0.0161(14) 0.0157(14) 0 -0.0022(13) 0
O2 0.0122(13) 0.0212(15) 0.0142(14) 0 0.0028(13) 0
N1 0.0188(13) 0.0191(13) 0.0190(13) -0.0052(11) 0.0003(11) 0.0060(11)
N2 0.0120(16) 0.0152(16) 0.0188(17) 0 0.0046(16) 0
C1 0.0274(18) 0.0258(17) 0.0253(17) -0.0121(14) 0.0050(16) -0.0007(15)
C5 0.048(2) 0.0180(16) 0.0282(18) 0.0053(14) -0.0107(18) 0.0002(16)
C6 0.0236(18) 0.037(2) 0.060(3) -0.0105(19) -0.0061(19) 0.0085(17)
C7 0.0244(17) 0.0168(14) 0.0246(17) 0.0007(12) 0.0094(15) -0.0043(13)
C8 0.0268(18) 0.034(2) 0.040(2) -0.0041(16) 0.0124(18) -0.0117(17)
C9 0.022(2) 0.039(3) 0.040(3) 0 0.011(2) 0
C10 0.041(2) 0.0270(18) 0.0270(18) 0.0097(15) 0.0123(17) 0.0037(17)
C11 0.041(2) 0.0186(16) 0.040(2) -0.0047(14) 0.0164(19) -0.0100(16)
C2 0.0409(19) 0.032(2) 0.031(2) -0.0151(17) 0.0059(17) 0.0005(16)
C3 0.0409(19) 0.032(2) 0.031(2) -0.0151(17) 0.0059(17) 0.0005(16)
C4 0.0409(19) 0.032(2) 0.031(2) -0.0151(17) 0.0059(17) 0.0005(16)
C2A 0.0409(19) 0.032(2) 0.031(2) -0.0151(17) 0.0059(17) 0.0005(16)
C3A 0.0409(19) 0.032(2) 0.031(2) -0.0151(17) 0.0059(17) 0.0005(16)
C4A 0.0409(19) 0.032(2) 0.031(2) -0.0151(17) 0.0059(17) 0.0005(16)

loop_
_atom_type_symbol
_atom_type_description
_atom_type_scat_dispersion_real
_atom_type_scat_dispersion_imag
_atom_type_scat_source
C C 0.0033 0.0016 'International Tables Vol C Tables 4.2.6.8 and 6.1.1.4'
H H 0 0 'International Tables Vol C Tables 4.2.6.8 and 6.1.1.4'
N N 0.0061 0.0033 'International Tables Vol C Tables 4.2.6.8 and 6.1.1.4'
O O 0.0106 0.006 'International Tables Vol C Tables 4.2.6.8 and 6.1.1.4'
Si Si 0.0817 0.0704 'International Tables Vol C Tables 4.2.6.8 and 6.1.1.4'
Bi Bi -4.1077 10.2566 'International Tables Vol C Tables 4.2.6.8 and 6.1.1.4'

loop_
_exptl_crystal_face_index_h
_exptl_crystal_face_index_k
_exptl_crystal_face_index_l
_exptl_crystal_face_perp_dist
13 10 -9 0.205
-1 24 -3 0.1281
-8 16 -11 0.1193
-13 12 -7 0.1141
-15 -4 -9 0.1924
-8 -14 -13 0.2117
7 -5 -17 0.1384
-12 12 9 0.115
-17 2 -1 0.1739
-13 14 5 0.1362
0 7 -18 0.1398
2 -22 -8 0.2018
-11 -11 12 0.2055
-9 10 15 0.135
3 24 3 0.1277
7 -14 -14 0.1412
11 -17 -2 0.1696
11 -9 13 0.1271
-12 -11 10 0.1949
-11 9 -13 0.0943

loop_
_geom_angle_atom_site_label_1
_geom_angle_atom_site_label_2
_geom_angle_atom_site_label_3
_geom_angle
_geom_angle_site_symmetry_1
_geom_angle_site_symmetry_3
O2 Bi N1 95.50(8) . 7_575
O2 Bi N1 95.50(8) . .
N1 Bi N1 96.73(14) 7_575 .
O1 Si N1 104.76(13) . .
O1 Si C5 107.59(15) . .
N1 Si C5 113.35(15) . .
O1 Si C6 107.34(16) . .
N1 Si C6 115.59(16) . .
C5 Si C6 107.74(19) . .
Si O1 Si 138.2(2) 7_575 .
N2 O2 Bi 105.7(2) . .
C1 N1 Si 128.5(2) . .
C1 N1 Bi 116.22(19) . .
Si N1 Bi 115.22(13) . .
O2 N2 C7 107.5(2) . 7_575
O2 N2 C7 107.5(2) . .
C7 N2 C7 116.8(3) 7_575 .
C3A C1 N1 111.3(4) . .
C2 C1 N1 113.7(4) . .
C2 C1 C4 109.9(5) . .
N1 C1 C4 110.8(4) . .
C3A C1 C4A 111.2(6) . .
N1 C1 C4A 112.9(6) . .
C2 C1 C3 108.3(4) . .
N1 C1 C3 108.1(3) . .
C4 C1 C3 105.8(4) . .
C3A C1 C2A 110.2(6) . .
N1 C1 C2A 106.1(4) . .
C4A C1 C2A 105.0(6) . .
Si C5 H5A 109.5 . .
Si C5 H5B 109.5 . .
H5A C5 H5B 109.5 . .
Si C5 H5C 109.5 . .
H5A C5 H5C 109.5 . .
H5B C5 H5C 109.5 . .
Si C6 H6A 109.5 . .
Si C6 H6B 109.5 . .
H6A C6 H6B 109.5 . .
Si C6 H6C 109.5 . .
H6A C6 H6C 109.5 . .
H6B C6 H6C 109.5 . .
N2 C7 C8 107.4(3) . .
N2 C7 C11 106.2(2) . .
C8 C7 C11 108.3(3) . .
N2 C7 C10 114.7(3) . .
C8 C7 C10 111.6(3) . .
C11 C7 C10 108.3(3) . .
C9 C8 C7 113.3(3) . .
C9 C8 H8A 108.9 . .
C7 C8 H8A 108.9 . .
C9 C8 H8B 108.9 . .
C7 C8 H8B 108.9 . .
H8A C8 H8B 107.7 . .
C8 C9 C8 109.0(4) . 7_575
C8 C9 H9A 109.9 . .
C8 C9 H9A 109.9 7_575 .
C8 C9 H9B 109.9 . .
C8 C9 H9B 109.9 7_575 .
H9A C9 H9B 108.3 . .
C7 C10 H10A 109.5 . .
C7 C10 H10B 109.5 . .
H10A C10 H10B 109.5 . .
C7 C10 H10C 109.5 . .
H10A C10 H10C 109.5 . .
H10B C10 H10C 109.5 . .
C7 C11 H11A 109.5 . .
C7 C11 H11B 109.5 . .
H11A C11 H11B 109.5 . .
C7 C11 H11C 109.5 . .
H11A C11 H11C 109.5 . .
H11B C11 H11C 109.5 . .
C1 C2 H2A 109.5 . .
C1 C2 H2B 109.5 . .
H2A C2 H2B 109.5 . .
C1 C2 H2C 109.5 . .
H2A C2 H2C 109.5 . .
H2B C2 H2C 109.5 . .
C1 C3 H3A 109.5 . .
C1 C3 H3B 109.5 . .
H3A C3 H3B 109.5 . .
C1 C3 H3C 109.5 . .
H3A C3 H3C 109.5 . .
H3B C3 H3C 109.5 . .
C1 C4 H4A 109.5 . .
C1 C4 H4B 109.5 . .
H4A C4 H4B 109.5 . .
C1 C4 H4C 109.5 . .
H4A C4 H4C 109.5 . .
H4B C4 H4C 109.5 . .
C1 C2A H2A1 109.5 . .
C1 C2A H2A2 109.5 . .
H2A1 C2A H2A2 109.5 . .
C1 C2A H2A3 109.5 . .
H2A1 C2A H2A3 109.5 . .
H2A2 C2A H2A3 109.5 . .
C1 C3A H3A1 109.5 . .
C1 C3A H3A2 109.5 . .
H3A1 C3A H3A2 109.5 . .
C1 C3A H3A3 109.5 . .
H3A1 C3A H3A3 109.5 . .
H3A2 C3A H3A3 109.5 . .
C1 C4A H4A1 109.5 . .
C1 C4A H4A2 109.5 . .
H4A1 C4A H4A2 109.5 . .
C1 C4A H4A3 109.5 . .
H4A1 C4A H4A3 109.5 . .
H4A2 C4A H4A3 109.5 . .

loop_
_geom_bond_atom_site_label_1
_geom_bond_atom_site_label_2
_geom_bond_distance
_geom_bond_site_symmetry_2
Bi O2 2.111(3) .
Bi N1 2.163(3) 7_575
Bi N1 2.163(3) .
Si O1 1.6418(13) .
Si N1 1.713(3) .
Si C5 1.857(3) .
Si C6 1.872(4) .
O1 Si 1.6417(13) 7_575
O2 N2 1.448(4) .
N1 C1 1.494(4) .
N2 C7 1.499(3) 7_575
N2 C7 1.499(3) .
C1 C3A 1.460(11) .
C1 C2 1.478(7) .
C1 C4 1.522(11) .
C1 C4A 1.524(16) .
C1 C3 1.605(8) .
C1 C2A 1.629(11) .
C5 H5A 0.98 .
C5 H5B 0.98 .
C5 H5C 0.98 .
C6 H6A 0.98 .
C6 H6B 0.98 .
C6 H6C 0.98 .
C7 C8 1.533(4) .
C7 C11 1.533(4) .
C7 C10 1.539(5) .
C8 C9 1.523(5) .
C8 H8A 0.99 .
C8 H8B 0.99 .
C9 C8 1.523(5) 7_575
C9 H9A 0.99 .
C9 H9B 0.99 .
C10 H10A 0.98 .
C10 H10B 0.98 .
C10 H10C 0.98 .
C11 H11A 0.98 .
C11 H11B 0.98 .
C11 H11C 0.98 .
C2 H2A 0.98 .
C2 H2B 0.98 .
C2 H2C 0.98 .
C3 H3A 0.98 .
C3 H3B 0.98 .
C3 H3C 0.98 .
C4 H4A 0.98 .
C4 H4B 0.98 .
C4 H4C 0.98 .
C2A H2A1 0.98 .
C2A H2A2 0.98 .
C2A H2A3 0.98 .
C3A H3A1 0.98 .
C3A H3A2 0.98 .
C3A H3A3 0.98 .
C4A H4A1 0.98 .
C4A H4A2 0.98 .
C4A H4A3 0.98 .
